data_2018666
loop_
_publ_author_name
'Zhang, Zhenfeng'
'Xian, Dong'
'Glidewell, Christopher'

_publ_section_title
;
 4,6-Diaminopyrimidine-2(1<i>H</i>)-thione hemihydrate: a
 three-dimensional hydrogen-bonded framework
;
_journal_coeditor_code SK3446
_journal_issue 10
_journal_name_full 'Acta Crystallographica Section C'
_journal_page_first o377
_journal_page_last o380
_journal_paper_doi 10.1107/S0108270112036359
_journal_volume 68
_journal_year 2012
_chemical_formula_iupac 'C4 H6 N4 S , 0.5H2 O'
_chemical_formula_moiety 'C4 H6 N4 S, 0.5(H2 O)'
_chemical_formula_sum 'C4 H7 N4 O0.5 S'
_chemical_formula_weight 151.20
_chemical_name_systematic
;
4,6-Diaminopyrimidine-2(1<i>H</i>)-thione hemihydrate
;
_space_group_IT_number 64
_symmetry_cell_setting orthorhombic
_symmetry_space_group_name_Hall '-C 2ac 2'
_symmetry_space_group_name_H-M 'C m c a'
_atom_sites_solution_hydrogens geom
_atom_sites_solution_primary direct
_atom_sites_solution_secondary difmap
_cell_angle_alpha 90.00
_cell_angle_beta 90.00
_cell_angle_gamma 90.00
_cell_formula_units_Z 16
_cell_length_a 9.7274(19)
_cell_length_b 13.259(3)
_cell_length_c 19.982(4)
_cell_measurement_reflns_used 1701
_cell_measurement_temperature 293(2)
_cell_measurement_theta_max 28.46
_cell_measurement_theta_min 2.04
_cell_volume 2577.2(9)
_computing_cell_refinement 'SMART (Bruker, 1997)'
_computing_data_collection 'SMART (Bruker, 1997)'
_computing_data_reduction 'SAINT (Bruker, 1997)'
_computing_molecular_graphics 'PLATON (Spek, 2009)'
_computing_publication_material
;
SHELXL97 (Sheldrick, 2008) and PLATON (Spek, 2009)
;
_computing_structure_refinement 'SHELXL97 (Sheldrick, 2008)'
_computing_structure_solution 'SHELXS97 (Sheldrick, 2008)'
_diffrn_ambient_temperature 293(2)
_diffrn_measured_fraction_theta_full 0.999
_diffrn_measured_fraction_theta_max 0.999
_diffrn_measurement_device_type 'Bruker APEXII CCD area-detector'
_diffrn_measurement_method '\f and \w'
_diffrn_radiation_monochromator graphite
_diffrn_radiation_source 'fine-focus sealed tube'
_diffrn_radiation_type 'Mo K\a'
_diffrn_radiation_wavelength 0.71073
_diffrn_reflns_av_R_equivalents 0.1115
_diffrn_reflns_av_sigmaI/netI 0.0871
_diffrn_reflns_limit_h_max 12
_diffrn_reflns_limit_h_min -12
_diffrn_reflns_limit_k_max 17
_diffrn_reflns_limit_k_min -15
_diffrn_reflns_limit_l_max 25
_diffrn_reflns_limit_l_min -12
_diffrn_reflns_number 6772
_diffrn_reflns_theta_full 27.50
_diffrn_reflns_theta_max 27.50
_diffrn_reflns_theta_min 2.79
_diffrn_standards_decay_% 0
_diffrn_standards_interval_count 0
_diffrn_standards_interval_time 0
_diffrn_standards_number 0
_exptl_absorpt_coefficient_mu 0.420
_exptl_absorpt_correction_T_max 0.921
_exptl_absorpt_correction_T_min 0.884
_exptl_absorpt_correction_type multi-scan
_exptl_absorpt_process_details '(SADABS; Sheldrick, 2003)'
_exptl_crystal_colour brown
_exptl_crystal_density_diffrn 1.559
_exptl_crystal_density_method 'not measured'
_exptl_crystal_description block
_exptl_crystal_F_000 1264
_exptl_crystal_size_max 0.30
_exptl_crystal_size_mid 0.20
_exptl_crystal_size_min 0.20
_refine_diff_density_max 0.263
_refine_diff_density_min -0.254
_refine_ls_extinction_coef 0.0025(5)
_refine_ls_extinction_expression 'Fc^*^ = kFc[1+0.001xFc^2^\l^3^/sin(2\q)]^-1/4^'
_refine_ls_extinction_method 'SHELXL97 (Sheldrick, 2008)'
_refine_ls_goodness_of_fit_ref 0.957
_refine_ls_hydrogen_treatment mixed
_refine_ls_matrix_type full
_refine_ls_number_parameters 100
_refine_ls_number_reflns 1570
_refine_ls_number_restraints 1
_refine_ls_restrained_S_all 0.957
_refine_ls_R_factor_all 0.0880
_refine_ls_R_factor_gt 0.0458
_refine_ls_shift/su_max 0.001
_refine_ls_shift/su_mean 0.000
_refine_ls_structure_factor_coef Fsqd
_refine_ls_weighting_details 'w = 1/[\s^2^(Fo^2^)+(0.0387P)^2^] where P=(Fo^2^+2Fc^2^)/3'
_refine_ls_weighting_scheme calc
_refine_ls_wR_factor_gt 0.0915
_refine_ls_wR_factor_ref 0.1050
_reflns_number_gt 983
_reflns_number_total 1570
_reflns_threshold_expression I>2\s(I)
_cod_data_source_file sk3446.cif
_cod_data_source_block I
_cod_original_sg_symbol_Hall '-C 2bc 2'
_cod_original_formula_sum 'C4 H7 N4 O0.5 S1'
_cod_database_code 2018666
_cod_database_fobs_code 2018666

loop_
_symmetry_equiv_pos_as_xyz
'x, y, z'
'-x, -y+1/2, z+1/2'
'x, -y, -z'
'-x, y+1/2, -z+1/2'
'x+1/2, y+1/2, z'
'-x+1/2, -y+1, z+1/2'
'x+1/2, -y+1/2, -z'
'-x+1/2, y+1, -z+1/2'
'-x, -y, -z'
'x, y-1/2, -z-1/2'
'-x, y, z'
'x, -y-1/2, z-1/2'
'-x+1/2, -y+1/2, -z'
'x+1/2, y, -z-1/2'
'-x+1/2, y+1/2, z'
'x+1/2, -y, z-1/2'

loop_
_atom_site_type_symbol
_atom_site_label
_atom_site_fract_x
_atom_site_fract_y
_atom_site_fract_z
_atom_site_U_iso_or_equiv
_atom_site_adp_type
_atom_site_calc_flag
_atom_site_refinement_flags
_atom_site_occupancy
_atom_site_symmetry_multiplicity
N N11 0.1197(2) 0.43195(13) 0.59257(10) 0.0293(5) Uani d . 1 1
H H11 0.1958 0.4463 0.6123 0.035 Uiso calc PR 0.50 1
C C12 0.0000 0.4538(2) 0.62198(17) 0.0282(8) Uani d S 1 2
C C14 0.1210(3) 0.38681(16) 0.53110(12) 0.0295(6) Uani d . 1 1
C C15 0.0000 0.3631(2) 0.50014(18) 0.0332(9) Uani d S 1 2
H H15 0.0000 0.3314 0.4586 0.040 Uiso calc SR 1 2
S S12 0.0000 0.51191(7) 0.69803(5) 0.0381(3) Uani d S 1 2
N N14 0.2434(2) 0.36958(15) 0.50452(12) 0.0420(6) Uani d . 1 1
H H14A 0.3264 0.3745 0.5282 0.050 Uiso d R 1 1
H H14B 0.2507 0.3391 0.4667 0.050 Uiso d R 1 1
N N21 0.3805(2) 0.53044(13) 0.63819(10) 0.0301(5) Uani d . 1 1
H H21 0.3042 0.4986 0.6330 0.036 Uiso calc PR 0.50 1
C C22 0.5000 0.4817(2) 0.63050(17) 0.0295(8) Uani d S 1 2
C C24 0.3791(3) 0.62980(16) 0.65421(12) 0.0293(6) Uani d . 1 1
C C25 0.5000 0.6812(2) 0.66219(16) 0.0303(8) Uani d S 1 2
H H25 0.5000 0.7495 0.6728 0.036 Uiso calc SR 1 2
S S22 0.5000 0.35701(6) 0.61298(6) 0.0431(3) Uani d S 1 2
N N24 0.2551(2) 0.67278(14) 0.65822(11) 0.0399(6) Uani d . 1 1
H H24A 0.1736 0.6303 0.6671 0.048 Uiso d R 1 1
H H24B 0.2484 0.7339 0.6816 0.048 Uiso d R 1 1
O O31 0.2500 0.85123(19) 0.7500 0.0473(8) Uani d SD 1 2
H H31 0.185(3) 0.8869(19) 0.7454(17) 0.071 Uiso d D 1 1

loop_
_atom_site_aniso_label
_atom_site_aniso_U_11
_atom_site_aniso_U_22
_atom_site_aniso_U_33
_atom_site_aniso_U_12
_atom_site_aniso_U_13
_atom_site_aniso_U_23
N11 0.0321(12) 0.0278(10) 0.0279(12) 0.0016(9) -0.0007(9) -0.0032(9)
C12 0.035(2) 0.0220(14) 0.027(2) 0.000 0.000 0.0029(14)
C14 0.0401(16) 0.0209(10) 0.0275(15) 0.0053(11) 0.0036(12) 0.0013(10)
C15 0.049(2) 0.0254(16) 0.025(2) 0.000 0.000 -0.0071(15)
S12 0.0371(6) 0.0480(5) 0.0291(6) 0.000 0.000 -0.0111(5)
N14 0.0440(14) 0.0443(12) 0.0377(14) 0.0095(11) 0.0076(11) -0.0096(10)
N21 0.0320(12) 0.0240(9) 0.0342(13) -0.0003(9) -0.0013(9) -0.0018(9)
C22 0.036(2) 0.0257(15) 0.027(2) 0.000 0.000 0.0014(15)
C24 0.0357(15) 0.0257(11) 0.0264(14) 0.0034(11) -0.0037(11) 0.0007(10)
C25 0.041(2) 0.0208(14) 0.030(2) 0.000 0.000 -0.0045(14)
S22 0.0373(6) 0.0224(4) 0.0697(8) 0.000 0.000 -0.0064(4)
N24 0.0323(13) 0.0303(10) 0.0570(16) 0.0054(9) 0.0008(10) -0.0093(10)
O31 0.0467(19) 0.0354(14) 0.060(2) 0.000 -0.0031(15) 0.000

loop_
_atom_type_symbol
_atom_type_description
_atom_type_scat_dispersion_real
_atom_type_scat_dispersion_imag
_atom_type_scat_source
C C 0.0033 0.0016 'International Tables Vol C Tables 4.2.6.8 and 6.1.1.4'
H H 0.0000 0.0000 'International Tables Vol C Tables 4.2.6.8 and 6.1.1.4'
N N 0.0061 0.0033 'International Tables Vol C Tables 4.2.6.8 and 6.1.1.4'
O O 0.0106 0.0060 'International Tables Vol C Tables 4.2.6.8 and 6.1.1.4'
S S 0.1246 0.1234 'International Tables Vol C Tables 4.2.6.8 and 6.1.1.4'

loop_
_geom_angle_atom_site_label_1
_geom_angle_atom_site_label_2
_geom_angle_atom_site_label_3
_geom_angle_site_symmetry_1
_geom_angle_site_symmetry_3
_geom_angle
C12 N11 C14 . . 119.9(2)
C12 N11 H11 . . 120.1
C14 N11 H11 . . 120.1
N11 C12 N11 11 . 121.3(3)
N11 C12 S12 11 . 119.35(15)
N11 C12 S12 . . 119.36(15)
N14 C14 C15 . . 123.6(2)
N14 C14 N11 . . 116.4(2)
C15 C14 N11 . . 120.0(3)
C14 C15 C14 . 11 119.0(3)
C14 C15 H15 . . 120.5
C14 C15 H15 11 . 120.5
C14 N14 H14A . . 124.0
C14 N14 H14B . . 120.5
H14A N14 H14B . . 113.9
C22 N21 C24 . . 120.3(2)
C22 N21 H21 . . 119.9
C24 N21 H21 . . 119.9
N21 C22 N21 11_655 . 120.6(3)
N21 C22 S22 11_655 . 119.71(14)
N21 C22 S22 . . 119.71(14)
N24 C24 N21 . . 115.9(2)
N24 C24 C25 . . 123.8(2)
N21 C24 C25 . . 120.2(2)
C24 C25 C24 . 11_655 118.4(3)
C24 C25 H25 . . 120.8
C24 C25 H25 11_655 . 120.8
C24 N24 H24A . . 119.4
C24 N24 H24B . . 117.4
H24A N24 H24B . . 110.4

loop_
_geom_bond_atom_site_label_1
_geom_bond_atom_site_label_2
_geom_bond_site_symmetry_2
_geom_bond_distance
_geom_bond_publ_flag
N11 C12 . 1.336(2) y
N11 C14 . 1.366(3) y
N11 H11 . 0.8600 ?
C12 N11 11 1.336(2) ?
C12 S12 . 1.704(4) y
C14 N14 . 1.324(3) y
C14 C15 . 1.366(3) y
C15 C14 11 1.366(3) ?
C15 H15 . 0.9300 ?
N14 H14A . 0.9383 ?
N14 H14B . 0.8597 ?
N21 C22 . 1.339(2) y
N21 C24 . 1.356(3) y
N21 H21 . 0.8600 ?
C22 N21 11_655 1.339(2) ?
C22 S22 . 1.690(3) y
C24 N24 . 1.337(3) y
C24 C25 . 1.368(3) y
C25 C24 11_655 1.368(3) ?
C25 H25 . 0.9300 ?
N24 H24A . 0.9880 ?
N24 H24B . 0.9372 ?
O31 H31 . 0.79(3) ?

loop_
_geom_hbond_atom_site_label_D
_geom_hbond_atom_site_label_H
_geom_hbond_atom_site_label_A
_geom_hbond_site_symmetry_A
_geom_hbond_distance_DH
_geom_hbond_distance_HA
_geom_hbond_distance_DA
_geom_hbond_angle_DHA
_geom_hbond_publ_flag
N11 H11 N21 . 0.86 2.18 2.995(3) 159 y
N21 H21 N11 . 0.86 2.16 2.995(3) 165 y
N14 H14A S22 . 0.94 2.40 3.310(2) 162 y
N24 H24A S12 . 0.99 2.39 3.368(2) 171 y
N14 H14B N24 3_566 0.86 2.50 3.302(2) 155 y
N24 H24B O31 . 0.94 2.07 2.994(3) 168 y
O31 H31 S12 4_556 0.79(3) 2.70(3) 3.396(2) 148(3) y

loop_
_geom_torsion_atom_site_label_1
_geom_torsion_atom_site_label_2
_geom_torsion_atom_site_label_3
_geom_torsion_atom_site_label_4
_geom_torsion_site_symmetry_4
_geom_torsion
C14 N11 C12 N11 11 0.3(4)
C14 N11 C12 S12 . -178.95(18)
C12 N11 C14 N14 . 178.5(2)
C12 N11 C14 C15 . -0.7(4)
N14 C14 C15 C14 11 -178.09(18)
N11 C14 C15 C14 11 1.1(5)
C24 N21 C22 N21 11_655 -0.3(5)
C24 N21 C22 S22 . 178.0(2)
C22 N21 C24 N24 . 177.5(3)
C22 N21 C24 C25 . 0.4(4)
N24 C24 C25 C24 11_655 -177.32(17)
N21 C24 C25 C24 11_655 -0.6(5)
